data_1505549
loop_
_publ_author_name
'Korapala, Chandra Sekhar'
'Qin, Jun'
'Friestad, Gregory K.'

_publ_section_title
;
 Quinine synthesis studies: a radical-ionic annulation via Mn-mediated
 addition to chiral N-acylhydrazones.
;
_journal_issue 21
_journal_name_full 'Organic letters'
_journal_page_first 4243
_journal_page_last 4246
_journal_paper_doi 10.1021/ol7017938
_journal_volume 9
_journal_year 2007
_chemical_absolute_configuration unk
_chemical_formula_moiety 'C35 H54 O6'
_chemical_formula_sum 'C35 H54 O6'
_chemical_formula_weight 570.78
_chemical_name_systematic
; 
 ? 
;
_space_group_IT_number 4
_symmetry_cell_setting monoclinic
_symmetry_space_group_name_Hall 'P 2yb'
_symmetry_space_group_name_H-M 'P 1 21 1'
_atom_sites_solution_hydrogens geom
_atom_sites_solution_primary direct
_atom_sites_solution_secondary difmap
_audit_creation_method SHELXL-97
_cell_angle_alpha 90.00
_cell_angle_beta 100.801(5)
_cell_angle_gamma 90.00
_cell_formula_units_Z 2
_cell_length_a 11.5379(13)
_cell_length_b 10.6801(12)
_cell_length_c 13.8158(15)
_cell_measurement_reflns_used 7132
_cell_measurement_temperature 150(2)
_cell_measurement_theta_max 27.5
_cell_measurement_theta_min 1.0
_cell_volume 1672.3(3)
_computing_cell_refinement 'HKL Scalepack (Otwinowski & Minor, 1997)'
_computing_data_collection 'Collect (Nonius BV, 1997-2000)'
_computing_data_reduction 'HKL Denzo, Scalepack (Otwinowski & Minor, 1997)'
_computing_molecular_graphics 'SHELXTL v6.1 (Sheldrick, 1997)'
_computing_publication_material 'SHELXTL v6.1 (Sheldrick, 1997)'
_computing_structure_refinement 'SHELXTL v6.1 (Sheldrick, 1997)'
_computing_structure_solution 'SHELXTL v6.1 (Sheldrick, 1997)'
_diffrn_ambient_temperature 150(2)
_diffrn_detector_area_resol_mean 9
_diffrn_measured_fraction_theta_full 0.99
_diffrn_measured_fraction_theta_max 0.99
_diffrn_measurement_device_type 'Nonius KappaCCD'
_diffrn_measurement_method 'CCD phi and omega scans'
_diffrn_radiation_monochromator graphite
_diffrn_radiation_source 'fine-focus sealed tube'
_diffrn_radiation_type MoK\a
_diffrn_radiation_wavelength 0.71073
_diffrn_reflns_av_R_equivalents 0.0838
_diffrn_reflns_av_sigmaI/netI 0.0516
_diffrn_reflns_limit_h_max 14
_diffrn_reflns_limit_h_min -14
_diffrn_reflns_limit_k_max 13
_diffrn_reflns_limit_k_min -13
_diffrn_reflns_limit_l_max 17
_diffrn_reflns_limit_l_min -17
_diffrn_reflns_number 26655
_diffrn_reflns_theta_full 27.5
_diffrn_reflns_theta_max 27.5
_diffrn_reflns_theta_min 2.9
_diffrn_standards_number 0
_exptl_absorpt_coefficient_mu 0.075
_exptl_absorpt_correction_T_max 0.9873
_exptl_absorpt_correction_T_min 0.9690
_exptl_absorpt_correction_type multi-scan
_exptl_absorpt_process_details 'HKL Scalepack (Otwinowski & Minor, 1997)'
_exptl_crystal_colour colorless
_exptl_crystal_density_diffrn 1.134
_exptl_crystal_density_method 'not measured'
_exptl_crystal_description prism
_exptl_crystal_F_000 624
_exptl_crystal_size_max 0.42
_exptl_crystal_size_mid 0.20
_exptl_crystal_size_min 0.17
_refine_diff_density_max 0.278
_refine_diff_density_min -0.208
_refine_diff_density_rms 0.047
_refine_ls_extinction_method none
_refine_ls_goodness_of_fit_ref 1.078
_refine_ls_hydrogen_treatment constr
_refine_ls_matrix_type full
_refine_ls_number_parameters 370
_refine_ls_number_reflns 4015
_refine_ls_number_restraints 1
_refine_ls_restrained_S_all 1.078
_refine_ls_R_factor_all 0.0464
_refine_ls_R_factor_gt 0.0432
_refine_ls_shift/su_max 0.012
_refine_ls_shift/su_mean 0.002
_refine_ls_structure_factor_coef Fsqd
_refine_ls_weighting_details 'calc w=1/[\s^2^(Fo^2^)+(0.0655P)^2^+0.1839P] where P=(Fo^2^+2Fc^2^)/3'
_refine_ls_weighting_scheme calc
_refine_ls_wR_factor_gt 0.1107
_refine_ls_wR_factor_ref 0.1137
_reflns_number_gt 3770
_reflns_number_total 4015
_reflns_threshold_expression >2sigma(I)
_cod_data_source_file ol7017938-file001.cif
_cod_data_source_block fri61
_cod_depositor_comments
;
The following automatic conversions were performed:

'_symmetry_cell_setting' value 'Monoclinic' changed to 'monoclinic'
according to /home/saulius/struct/CIF-dictionaries/cif_core.dic
dictionary named 'cif_core.dic' version 2.4.1 from 2010-06-29.

Automatic conversion script
Id: cif_fix_values 1715 2011-07-08 13:25:40Z adriana 
;
_cod_original_sg_symbol_Hall 'P 2yb '
_cod_original_sg_symbol_H-M 'P 2(1) '
_cod_database_code 1505549

loop_
_symmetry_equiv_pos_as_xyz
'x, y, z'
'-x, y+1/2, -z'

loop_
_atom_site_label
_atom_site_type_symbol
_atom_site_fract_x
_atom_site_fract_y
_atom_site_fract_z
_atom_site_U_iso_or_equiv
_atom_site_adp_type
_atom_site_occupancy
_atom_site_symmetry_multiplicity
_atom_site_calc_flag
_atom_site_refinement_flags
C1 C 0.32730(17) 0.28702(18) 0.48611(14) 0.0247(4) Uani 1 1 d .
H1 H 0.3017 0.3690 0.4541 0.030 Uiso 1 1 calc R
O1 O 0.26778(13) 0.18752(14) 0.42746(10) 0.0286(3) Uani 1 1 d .
C2 C 0.46029(16) 0.27364(18) 0.49534(14) 0.0239(4) Uani 1 1 d .
H2A H 0.4999 0.3467 0.5313 0.029 Uiso 1 1 calc R
H2B H 0.4804 0.2726 0.4288 0.029 Uiso 1 1 calc R
C3 C 0.50579(16) 0.15225(18) 0.55050(13) 0.0216(3) Uani 1 1 d .
H3 H 0.4688 0.0792 0.5111 0.026 Uiso 1 1 calc R
C4 C 0.47032(16) 0.14803(18) 0.65230(13) 0.0219(3) Uani 1 1 d .
H4 H 0.5092 0.2200 0.6920 0.026 Uiso 1 1 calc R
C5 C 0.33607(17) 0.16284(19) 0.64242(14) 0.0261(4) Uani 1 1 d .
H5A H 0.2960 0.0896 0.6069 0.031 Uiso 1 1 calc R
H5B H 0.3156 0.1651 0.7089 0.031 Uiso 1 1 calc R
C6 C 0.29238(17) 0.28195(19) 0.58706(14) 0.0265(4) Uani 1 1 d .
H6 H 0.2044 0.2856 0.5784 0.032 Uiso 1 1 calc R
O2 O 0.34198(14) 0.38567(15) 0.64611(11) 0.0315(3) Uani 1 1 d .
H2C H 0.3382 0.4502 0.6109 0.047 Uiso 1 1 calc R
C7 C 0.21796(19) 0.2218(2) 0.32843(15) 0.0311(4) Uani 1 1 d .
H7A H 0.2499 0.3041 0.3133 0.037 Uiso 1 1 calc R
H7B H 0.1314 0.2302 0.3218 0.037 Uiso 1 1 calc R
C8 C 0.24476(18) 0.12633(19) 0.25577(14) 0.0280(4) Uani 1 1 d .
C9 C 0.16462(19) 0.1076(2) 0.16776(15) 0.0322(4) Uani 1 1 d .
H9 H 0.0920 0.1520 0.1560 0.039 Uiso 1 1 calc R
C10 C 0.1904(2) 0.0244(2) 0.09727(16) 0.0364(5) Uani 1 1 d .
H10 H 0.1356 0.0123 0.0375 0.044 Uiso 1 1 calc R
C11 C 0.2961(2) -0.0408(2) 0.11436(16) 0.0381(5) Uani 1 1 d .
H11 H 0.3136 -0.0979 0.0664 0.046 Uiso 1 1 calc R
C12 C 0.3764(2) -0.0227(2) 0.20146(16) 0.0364(5) Uani 1 1 d .
H12 H 0.4488 -0.0676 0.2131 0.044 Uiso 1 1 calc R
C13 C 0.35113(19) 0.0605(2) 0.27137(15) 0.0313(4) Uani 1 1 d .
H13 H 0.4067 0.0730 0.3306 0.038 Uiso 1 1 calc R
C14 C 0.63793(16) 0.14811(18) 0.55335(13) 0.0219(4) Uani 1 1 d .
O3 O 0.68359(12) 0.09326(14) 0.49367(10) 0.0273(3) Uani 1 1 d .
O4 O 0.69557(11) 0.22208(14) 0.62408(10) 0.0251(3) Uani 1 1 d .
C15 C 0.82184(16) 0.24344(19) 0.62541(14) 0.0255(4) Uani 1 1 d .
H15 H 0.8569 0.1682 0.5989 0.031 Uiso 1 1 calc R
C16 C 0.83243(18) 0.3563(2) 0.56056(15) 0.0294(4) Uani 1 1 d .
H16A H 0.7916 0.4288 0.5836 0.035 Uiso 1 1 calc R
H16B H 0.7940 0.3376 0.4918 0.035 Uiso 1 1 calc R
C17 C 0.96283(18) 0.3889(2) 0.56392(16) 0.0331(4) Uani 1 1 d .
H17 H 1.0017 0.3154 0.5385 0.040 Uiso 1 1 calc R
C18 C 1.02248(19) 0.4110(2) 0.67109(18) 0.0362(5) Uani 1 1 d .
H18A H 1.1073 0.4284 0.6739 0.043 Uiso 1 1 calc R
H18B H 0.9870 0.4855 0.6967 0.043 Uiso 1 1 calc R
C19 C 1.00962(18) 0.2992(2) 0.73573(17) 0.0351(5) Uani 1 1 d .
H19A H 1.0475 0.3185 0.8045 0.042 Uiso 1 1 calc R
H19B H 1.0513 0.2267 0.7136 0.042 Uiso 1 1 calc R
C20 C 0.87965(17) 0.2638(2) 0.73292(14) 0.0285(4) Uani 1 1 d .
H20 H 0.8404 0.3378 0.7572 0.034 Uiso 1 1 calc R
C21 C 0.9757(2) 0.5011(3) 0.4990(2) 0.0508(6) Uani 1 1 d .
H21A H 0.9365 0.4834 0.4312 0.076 Uiso 1 1 calc R
H21B H 1.0596 0.5176 0.5006 0.076 Uiso 1 1 calc R
H21C H 0.9394 0.5747 0.5235 0.076 Uiso 1 1 calc R
C22 C 0.8619(2) 0.1510(2) 0.79941(16) 0.0352(5) Uani 1 1 d .
H22 H 0.7748 0.1392 0.7933 0.042 Uiso 1 1 calc R
C23 C 0.9112(3) 0.1769(3) 0.90797(18) 0.0501(6) Uani 1 1 d .
H23A H 0.8987 0.1035 0.9473 0.075 Uiso 1 1 calc R
H23B H 0.8706 0.2493 0.9297 0.075 Uiso 1 1 calc R
H23C H 0.9958 0.1946 0.9166 0.075 Uiso 1 1 calc R
C24 C 0.9110(3) 0.0285(3) 0.7690(2) 0.0565(7) Uani 1 1 d .
H24A H 0.8973 -0.0379 0.8145 0.085 Uiso 1 1 calc R
H24B H 0.9959 0.0373 0.7709 0.085 Uiso 1 1 calc R
H24C H 0.8715 0.0069 0.7019 0.085 Uiso 1 1 calc R
C25 C 0.51598(16) 0.02775(18) 0.70432(13) 0.0229(4) Uani 1 1 d .
O5 O 0.59591(13) -0.03300(14) 0.68326(10) 0.0290(3) Uani 1 1 d .
O6 O 0.45794(12) -0.00313(13) 0.77595(10) 0.0269(3) Uani 1 1 d .
C26 C 0.49447(18) -0.11846(19) 0.83075(14) 0.0255(4) Uani 1 1 d .
H26 H 0.5168 -0.1829 0.7850 0.031 Uiso 1 1 calc R
C27 C 0.60000(19) -0.0902(2) 0.91142(16) 0.0315(4) Uani 1 1 d .
H27A H 0.5801 -0.0210 0.9530 0.038 Uiso 1 1 calc R
H27B H 0.6672 -0.0629 0.8813 0.038 Uiso 1 1 calc R
C28 C 0.63584(19) -0.2059(2) 0.97560(16) 0.0356(5) Uani 1 1 d .
H28 H 0.6577 -0.2738 0.9325 0.043 Uiso 1 1 calc R
C29 C 0.5307(2) -0.2511(2) 1.01868(15) 0.0362(5) Uani 1 1 d .
H29A H 0.5094 -0.1864 1.0636 0.043 Uiso 1 1 calc R
H29B H 0.5527 -0.3282 1.0576 0.043 Uiso 1 1 calc R
C30 C 0.4244(2) -0.2779(2) 0.93767(15) 0.0331(4) Uani 1 1 d .
H30A H 0.3571 -0.3040 0.9681 0.040 Uiso 1 1 calc R
H30B H 0.4436 -0.3483 0.8967 0.040 Uiso 1 1 calc R
C31 C 0.38788(18) -0.16379(19) 0.87130(14) 0.0264(4) Uani 1 1 d .
H31 H 0.3664 -0.0956 0.9143 0.032 Uiso 1 1 calc R
C32 C 0.7429(3) -0.1788(3) 1.0559(2) 0.0555(7) Uani 1 1 d .
H32A H 0.7645 -0.2545 1.0952 0.083 Uiso 1 1 calc R
H32B H 0.7237 -0.1116 1.0986 0.083 Uiso 1 1 calc R
H32C H 0.8092 -0.1527 1.0255 0.083 Uiso 1 1 calc R
C33 C 0.27818(18) -0.1880(2) 0.78987(15) 0.0324(4) Uani 1 1 d .
H33 H 0.2645 -0.1106 0.7486 0.039 Uiso 1 1 calc R
C34 C 0.1682(2) -0.2095(4) 0.8335(2) 0.0524(7) Uani 1 1 d .
H34A H 0.1005 -0.2245 0.7803 0.079 Uiso 1 1 calc R
H34B H 0.1530 -0.1355 0.8711 0.079 Uiso 1 1 calc R
H34C H 0.1801 -0.2825 0.8773 0.079 Uiso 1 1 calc R
C35 C 0.2937(3) -0.2962(4) 0.7212(2) 0.0574(8) Uani 1 1 d .
H35A H 0.2216 -0.3060 0.6714 0.086 Uiso 1 1 calc R
H35B H 0.3091 -0.3736 0.7595 0.086 Uiso 1 1 calc R
H35C H 0.3603 -0.2785 0.6885 0.086 Uiso 1 1 calc R

loop_
_atom_site_aniso_label
_atom_site_aniso_U_11
_atom_site_aniso_U_22
_atom_site_aniso_U_33
_atom_site_aniso_U_23
_atom_site_aniso_U_13
_atom_site_aniso_U_12
C1 0.0245(9) 0.0213(9) 0.0281(8) 0.0032(7) 0.0045(7) -0.0003(7)
O1 0.0317(7) 0.0228(7) 0.0303(7) 0.0005(6) 0.0031(5) -0.0033(6)
C2 0.0238(8) 0.0207(8) 0.0281(8) 0.0036(7) 0.0068(7) -0.0010(7)
C3 0.0210(8) 0.0198(8) 0.0250(8) 0.0017(7) 0.0066(6) -0.0015(7)
C4 0.0218(8) 0.0198(8) 0.0253(8) 0.0004(7) 0.0075(6) 0.0003(7)
C5 0.0239(9) 0.0257(10) 0.0304(9) 0.0047(8) 0.0100(7) 0.0026(8)
C6 0.0231(9) 0.0249(9) 0.0324(9) -0.0002(8) 0.0075(7) 0.0034(8)
O2 0.0389(8) 0.0245(7) 0.0315(7) -0.0015(6) 0.0076(6) 0.0050(6)
C7 0.0286(10) 0.0285(10) 0.0336(9) 0.0002(8) -0.0006(8) 0.0011(8)
C8 0.0295(9) 0.0259(10) 0.0294(9) 0.0050(7) 0.0073(7) -0.0037(8)
C9 0.0315(10) 0.0310(11) 0.0336(10) 0.0041(8) 0.0048(8) -0.0013(9)
C10 0.0415(11) 0.0387(12) 0.0290(9) 0.0017(9) 0.0068(8) -0.0065(10)
C11 0.0485(13) 0.0356(12) 0.0344(10) -0.0013(9) 0.0185(9) -0.0028(11)
C12 0.0366(11) 0.0346(11) 0.0416(11) 0.0047(9) 0.0167(9) 0.0019(9)
C13 0.0302(10) 0.0334(11) 0.0311(9) 0.0030(8) 0.0074(8) 0.0002(8)
C14 0.0247(8) 0.0177(8) 0.0244(8) 0.0032(7) 0.0073(7) -0.0001(7)
O3 0.0300(7) 0.0235(6) 0.0305(7) -0.0027(5) 0.0113(5) -0.0007(6)
O4 0.0188(6) 0.0277(7) 0.0303(6) -0.0046(5) 0.0087(5) -0.0012(5)
C15 0.0178(8) 0.0268(10) 0.0333(9) -0.0038(8) 0.0087(7) -0.0008(7)
C16 0.0244(9) 0.0302(10) 0.0353(10) 0.0010(8) 0.0099(8) 0.0004(8)
C17 0.0260(9) 0.0314(11) 0.0460(11) -0.0001(9) 0.0172(8) -0.0017(8)
C18 0.0236(9) 0.0344(11) 0.0518(12) -0.0075(10) 0.0104(9) -0.0045(9)
C19 0.0232(9) 0.0396(12) 0.0415(11) -0.0035(10) 0.0038(8) -0.0019(9)
C20 0.0245(9) 0.0278(10) 0.0338(10) -0.0036(8) 0.0071(7) -0.0005(8)
C21 0.0398(13) 0.0534(16) 0.0642(15) 0.0140(14) 0.0231(12) -0.0060(12)
C22 0.0315(10) 0.0374(12) 0.0369(10) 0.0029(9) 0.0065(8) -0.0020(9)
C23 0.0597(16) 0.0488(15) 0.0391(12) 0.0067(11) 0.0023(11) 0.0067(13)
C24 0.083(2) 0.0320(13) 0.0561(15) 0.0030(11) 0.0177(14) -0.0026(14)
C25 0.0243(8) 0.0209(9) 0.0243(8) -0.0009(7) 0.0062(6) -0.0016(7)
O5 0.0308(7) 0.0249(7) 0.0346(7) 0.0038(6) 0.0145(6) 0.0062(6)
O6 0.0308(7) 0.0230(7) 0.0298(6) 0.0064(5) 0.0132(5) 0.0055(6)
C26 0.0297(9) 0.0208(9) 0.0278(8) 0.0039(7) 0.0096(7) 0.0046(8)
C27 0.0289(10) 0.0293(10) 0.0362(10) 0.0033(8) 0.0062(8) -0.0002(9)
C28 0.0322(10) 0.0356(12) 0.0382(10) 0.0063(9) 0.0044(8) 0.0074(9)
C29 0.0388(12) 0.0391(12) 0.0303(10) 0.0108(9) 0.0057(8) 0.0062(10)
C30 0.0381(11) 0.0296(10) 0.0329(10) 0.0079(8) 0.0100(8) 0.0007(9)
C31 0.0292(9) 0.0260(10) 0.0254(8) 0.0028(7) 0.0083(7) 0.0010(8)
C32 0.0425(13) 0.0651(18) 0.0528(14) 0.0152(14) -0.0070(11) 0.0010(13)
C33 0.0298(10) 0.0372(11) 0.0302(9) 0.0064(9) 0.0059(8) -0.0027(9)
C34 0.0304(11) 0.076(2) 0.0513(14) 0.0049(14) 0.0102(10) -0.0031(13)
C35 0.0475(15) 0.076(2) 0.0476(13) -0.0233(15) 0.0050(11) -0.0077(15)

loop_
_atom_type_symbol
_atom_type_description
_atom_type_scat_dispersion_real
_atom_type_scat_dispersion_imag
_atom_type_scat_source
C C 0.0033 0.0016 'International Tables Vol C Tables 4.2.6.8 and 6.1.1.4'
H H 0.0000 0.0000 'International Tables Vol C Tables 4.2.6.8 and 6.1.1.4'
O O 0.0106 0.0060 'International Tables Vol C Tables 4.2.6.8 and 6.1.1.4'

loop_
_geom_angle_atom_site_label_1
_geom_angle_atom_site_label_2
_geom_angle_atom_site_label_3
_geom_angle
_geom_angle_publ_flag
O1 C1 C2 110.30(16) yes
O1 C1 C6 108.10(15) yes
C2 C1 C6 110.81(15) yes
O1 C1 H1 109.2 ?
C2 C1 H1 109.2 ?
C6 C1 H1 109.2 ?
C7 O1 C1 114.60(15) yes
C1 C2 C3 111.35(15) yes
C1 C2 H2A 109.4 ?
C3 C2 H2A 109.4 ?
C1 C2 H2B 109.4 ?
C3 C2 H2B 109.4 ?
H2A C2 H2B 108.0 ?
C14 C3 C4 114.43(14) yes
C14 C3 C2 106.50(14) yes
C4 C3 C2 110.59(15) yes
C14 C3 H3 108.4 ?
C4 C3 H3 108.4 ?
C2 C3 H3 108.4 ?
C25 C4 C5 112.56(16) yes
C25 C4 C3 109.26(15) yes
C5 C4 C3 110.63(14) yes
C25 C4 H4 108.1 ?
C5 C4 H4 108.1 ?
C3 C4 H4 108.1 ?
C6 C5 C4 111.35(16) yes
C6 C5 H5A 109.4 ?
C4 C5 H5A 109.4 ?
C6 C5 H5B 109.4 ?
C4 C5 H5B 109.4 ?
H5A C5 H5B 108.0 ?
O2 C6 C5 107.55(15) yes
O2 C6 C1 110.40(16) yes
C5 C6 C1 111.75(16) yes
O2 C6 H6 109.0 ?
C5 C6 H6 109.0 ?
C1 C6 H6 109.0 ?
C6 O2 H2C 109.5 ?
O1 C7 C8 111.70(16) yes
O1 C7 H7A 109.3 ?
C8 C7 H7A 109.3 ?
O1 C7 H7B 109.3 ?
C8 C7 H7B 109.3 ?
H7A C7 H7B 107.9 ?
C9 C8 C13 118.8(2) yes
C9 C8 C7 119.55(19) yes
C13 C8 C7 121.57(18) yes
C10 C9 C8 120.5(2) yes
C10 C9 H9 119.8 ?
C8 C9 H9 119.8 ?
C11 C10 C9 119.9(2) yes
C11 C10 H10 120.1 ?
C9 C10 H10 120.1 ?
C10 C11 C12 120.1(2) yes
C10 C11 H11 119.9 ?
C12 C11 H11 119.9 ?
C13 C12 C11 120.0(2) yes
C13 C12 H12 120.0 ?
C11 C12 H12 120.0 ?
C12 C13 C8 120.7(2) yes
C12 C13 H13 119.7 ?
C8 C13 H13 119.7 ?
O3 C14 O4 124.42(17) yes
O3 C14 C3 124.04(17) yes
O4 C14 C3 111.25(15) yes
C14 O4 C15 117.25(14) yes
O4 C15 C16 107.72(15) yes
O4 C15 C20 106.59(15) yes
C16 C15 C20 113.09(17) yes
O4 C15 H15 109.8 ?
C16 C15 H15 109.8 ?
C20 C15 H15 109.8 ?
C15 C16 C17 110.40(17) yes
C15 C16 H16A 109.6 ?
C17 C16 H16A 109.6 ?
C15 C16 H16B 109.6 ?
C17 C16 H16B 109.6 ?
H16A C16 H16B 108.1 ?
C21 C17 C18 111.9(2) yes
C21 C17 C16 111.39(19) yes
C18 C17 C16 108.94(17) yes
C21 C17 H17 108.2 ?
C18 C17 H17 108.2 ?
C16 C17 H17 108.2 ?
C19 C18 C17 111.89(18) yes
C19 C18 H18A 109.2 ?
C17 C18 H18A 109.2 ?
C19 C18 H18B 109.2 ?
C17 C18 H18B 109.2 ?
H18A C18 H18B 107.9 ?
C18 C19 C20 112.42(18) yes
C18 C19 H19A 109.1 ?
C20 C19 H19A 109.1 ?
C18 C19 H19B 109.1 ?
C20 C19 H19B 109.1 ?
H19A C19 H19B 107.9 ?
C15 C20 C19 107.79(16) yes
C15 C20 C22 112.55(17) yes
C19 C20 C22 114.32(18) yes
C15 C20 H20 107.3 ?
C19 C20 H20 107.3 ?
C22 C20 H20 107.3 ?
C17 C21 H21A 109.5 ?
C17 C21 H21B 109.5 ?
H21A C21 H21B 109.5 ?
C17 C21 H21C 109.5 ?
H21A C21 H21C 109.5 ?
H21B C21 H21C 109.5 ?
C24 C22 C23 109.9(2) yes
C24 C22 C20 114.10(19) yes
C23 C22 C20 112.0(2) yes
C24 C22 H22 106.8 ?
C23 C22 H22 106.8 ?
C20 C22 H22 106.8 ?
C22 C23 H23A 109.5 ?
C22 C23 H23B 109.5 ?
H23A C23 H23B 109.5 ?
C22 C23 H23C 109.5 ?
H23A C23 H23C 109.5 ?
H23B C23 H23C 109.5 ?
C22 C24 H24A 109.5 ?
C22 C24 H24B 109.5 ?
H24A C24 H24B 109.5 ?
C22 C24 H24C 109.5 ?
H24A C24 H24C 109.5 ?
H24B C24 H24C 109.5 ?
O5 C25 O6 123.88(17) yes
O5 C25 C4 123.65(17) yes
O6 C25 C4 112.47(16) yes
C25 O6 C26 117.04(15) yes
O6 C26 C27 108.99(16) yes
O6 C26 C31 106.46(15) yes
C27 C26 C31 112.64(16) yes
O6 C26 H26 109.6 ?
C27 C26 H26 109.6 ?
C31 C26 H26 109.6 ?
C26 C27 C28 110.90(17) yes
C26 C27 H27A 109.5 ?
C28 C27 H27A 109.5 ?
C26 C27 H27B 109.5 ?
C28 C27 H27B 109.5 ?
H27A C27 H27B 108.0 ?
C29 C28 C32 111.8(2) yes
C29 C28 C27 109.42(17) yes
C32 C28 C27 111.2(2) yes
C29 C28 H28 108.1 ?
C32 C28 H28 108.1 ?
C27 C28 H28 108.1 ?
C28 C29 C30 111.21(17) yes
C28 C29 H29A 109.4 ?
C30 C29 H29A 109.4 ?
C28 C29 H29B 109.4 ?
C30 C29 H29B 109.4 ?
H29A C29 H29B 108.0 ?
C29 C30 C31 112.47(18) yes
C29 C30 H30A 109.1 ?
C31 C30 H30A 109.1 ?
C29 C30 H30B 109.1 ?
C31 C30 H30B 109.1 ?
H30A C30 H30B 107.8 ?
C26 C31 C30 108.75(16) yes
C26 C31 C33 113.09(15) yes
C30 C31 C33 113.35(17) yes
C26 C31 H31 107.1 ?
C30 C31 H31 107.1 ?
C33 C31 H31 107.1 ?
C28 C32 H32A 109.5 ?
C28 C32 H32B 109.5 ?
H32A C32 H32B 109.5 ?
C28 C32 H32C 109.5 ?
H32A C32 H32C 109.5 ?
H32B C32 H32C 109.5 ?
C34 C33 C35 109.6(2) yes
C34 C33 C31 111.48(18) yes
C35 C33 C31 113.75(19) yes
C34 C33 H33 107.2 ?
C35 C33 H33 107.2 ?
C31 C33 H33 107.2 ?
C33 C34 H34A 109.5 ?
C33 C34 H34B 109.5 ?
H34A C34 H34B 109.5 ?
C33 C34 H34C 109.5 ?
H34A C34 H34C 109.5 ?
H34B C34 H34C 109.5 ?
C33 C35 H35A 109.5 ?
C33 C35 H35B 109.5 ?
H35A C35 H35B 109.5 ?
C33 C35 H35C 109.5 ?
H35A C35 H35C 109.5 ?
H35B C35 H35C 109.5 ?

loop_
_geom_bond_atom_site_label_1
_geom_bond_atom_site_label_2
_geom_bond_distance
_geom_bond_publ_flag
C1 O1 1.431(2) yes
C1 C2 1.522(3) yes
C1 C6 1.523(3) yes
C1 H1 1.0000 ?
O1 C7 1.429(2) yes
C2 C3 1.545(2) yes
C2 H2A 0.9900 ?
C2 H2B 0.9900 ?
C3 C14 1.518(2) yes
C3 C4 1.537(2) yes
C3 H3 1.0000 ?
C4 C25 1.517(3) yes
C4 C5 1.537(2) yes
C4 H4 1.0000 ?
C5 C6 1.521(3) yes
C5 H5A 0.9900 ?
C5 H5B 0.9900 ?
C6 O2 1.430(2) yes
C6 H6 1.0000 ?
O2 H2C 0.8400 ?
C7 C8 1.503(3) yes
C7 H7A 0.9900 ?
C7 H7B 0.9900 ?
C8 C9 1.397(3) yes
C8 C13 1.396(3) yes
C9 C10 1.391(3) yes
C9 H9 0.9500 ?
C10 C11 1.385(4) yes
C10 H10 0.9500 ?
C11 C12 1.388(3) yes
C11 H11 0.9500 ?
C12 C13 1.383(3) yes
C12 H12 0.9500 ?
C13 H13 0.9500 ?
C14 O3 1.210(2) yes
C14 O4 1.333(2) yes
O4 C15 1.471(2) yes
C15 C16 1.520(3) yes
C15 C20 1.525(3) yes
C15 H15 1.0000 ?
C16 C17 1.537(3) yes
C16 H16A 0.9900 ?
C16 H16B 0.9900 ?
C17 C21 1.521(4) yes
C17 C18 1.530(3) yes
C17 H17 1.0000 ?
C18 C19 1.515(3) yes
C18 H18A 0.9900 ?
C18 H18B 0.9900 ?
C19 C20 1.540(3) yes
C19 H19A 0.9900 ?
C19 H19B 0.9900 ?
C20 C22 1.552(3) yes
C20 H20 1.0000 ?
C21 H21A 0.9800 ?
C21 H21B 0.9800 ?
C21 H21C 0.9800 ?
C22 C24 1.516(4) yes
C22 C23 1.526(3) yes
C22 H22 1.0000 ?
C23 H23A 0.9800 ?
C23 H23B 0.9800 ?
C23 H23C 0.9800 ?
C24 H24A 0.9800 ?
C24 H24B 0.9800 ?
C24 H24C 0.9800 ?
C25 O5 1.207(2) yes
C25 O6 1.336(2) yes
O6 C26 1.466(2) yes
C26 C27 1.519(3) yes
C26 C31 1.523(3) yes
C26 H26 1.0000 ?
C27 C28 1.532(3) yes
C27 H27A 0.9900 ?
C27 H27B 0.9900 ?
C28 C29 1.527(3) yes
C28 C32 1.525(3) yes
C28 H28 1.0000 ?
C29 C30 1.524(3) yes
C29 H29A 0.9900 ?
C29 H29B 0.9900 ?
C30 C31 1.536(3) yes
C30 H30A 0.9900 ?
C30 H30B 0.9900 ?
C31 C33 1.550(3) yes
C31 H31 1.0000 ?
C32 H32A 0.9800 ?
C32 H32B 0.9800 ?
C32 H32C 0.9800 ?
C33 C34 1.521(3) yes
C33 C35 1.527(4) yes
C33 H33 1.0000 ?
C34 H34A 0.9800 ?
C34 H34B 0.9800 ?
C34 H34C 0.9800 ?
C35 H35A 0.9800 ?
C35 H35B 0.9800 ?
C35 H35C 0.9800 ?

loop_
_geom_hbond_atom_site_label_D
_geom_hbond_atom_site_label_H
_geom_hbond_atom_site_label_A
_geom_hbond_site_symmetry_A
_geom_hbond_distance_DH
_geom_hbond_distance_HA
_geom_hbond_distance_DA
_geom_hbond_angle_DHA
_geom_hbond_publ_flag
O2 H2C O3 2_656 0.84 2.09 2.918(2) 171 yes

loop_
_geom_torsion_atom_site_label_1
_geom_torsion_atom_site_label_2
_geom_torsion_atom_site_label_3
_geom_torsion_atom_site_label_4
_geom_torsion
C2 C1 O1 C7 -102.06(19)
C6 C1 O1 C7 136.65(17)
O1 C1 C2 C3 -63.68(19)
C6 C1 C2 C3 56.0(2)
C1 C2 C3 C14 178.95(15)
C1 C2 C3 C4 -56.16(19)
C14 C3 C4 C25 -59.9(2)
C2 C3 C4 C25 179.85(14)
C14 C3 C4 C5 175.65(16)
C2 C3 C4 C5 55.40(19)
C25 C4 C5 C6 -178.11(15)
C3 C4 C5 C6 -55.6(2)
C4 C5 C6 O2 -65.41(19)
C4 C5 C6 C1 55.9(2)
O1 C1 C6 O2 -175.32(14)
C2 C1 C6 O2 63.7(2)
O1 C1 C6 C5 65.0(2)
C2 C1 C6 C5 -56.0(2)
C1 O1 C7 C8 134.37(18)
O1 C7 C8 C9 149.46(19)
O1 C7 C8 C13 -34.2(3)
C13 C8 C9 C10 0.2(3)
C7 C8 C9 C10 176.7(2)
C8 C9 C10 C11 0.2(3)
C9 C10 C11 C12 -0.3(3)
C10 C11 C12 C13 -0.1(4)
C11 C12 C13 C8 0.5(3)
C9 C8 C13 C12 -0.6(3)
C7 C8 C13 C12 -177.0(2)
C4 C3 C14 O3 143.00(18)
C2 C3 C14 O3 -94.5(2)
C4 C3 C14 O4 -42.9(2)
C2 C3 C14 O4 79.56(17)
O3 C14 O4 C15 3.6(3)
C3 C14 O4 C15 -170.39(15)
C14 O4 C15 C16 88.82(19)
C14 O4 C15 C20 -149.53(17)
O4 C15 C16 C17 176.42(16)
C20 C15 C16 C17 58.9(2)
C15 C16 C17 C21 179.6(2)
C15 C16 C17 C18 -56.5(2)
C21 C17 C18 C19 180.0(2)
C16 C17 C18 C19 56.4(2)
C17 C18 C19 C20 -57.3(3)
O4 C15 C20 C19 -174.53(17)
C16 C15 C20 C19 -56.4(2)
O4 C15 C20 C22 58.5(2)
C16 C15 C20 C22 176.66(17)
C18 C19 C20 C15 55.0(2)
C18 C19 C20 C22 -179.06(18)
C15 C20 C22 C24 59.2(3)
C19 C20 C22 C24 -64.2(3)
C15 C20 C22 C23 -175.23(19)
C19 C20 C22 C23 61.4(3)
C5 C4 C25 O5 144.25(19)
C3 C4 C25 O5 20.9(2)
C5 C4 C25 O6 -35.8(2)
C3 C4 C25 O6 -159.14(15)
O5 C25 O6 C26 -0.4(3)
C4 C25 O6 C26 179.63(15)
C25 O6 C26 C27 83.35(19)
C25 O6 C26 C31 -154.91(16)
O6 C26 C27 C28 175.86(16)
C31 C26 C27 C28 57.9(2)
C26 C27 C28 C29 -56.8(2)
C26 C27 C28 C32 179.2(2)
C32 C28 C29 C30 -180.0(2)
C27 C28 C29 C30 56.4(3)
C28 C29 C30 C31 -56.7(3)
O6 C26 C31 C30 -174.76(15)
C27 C26 C31 C30 -55.4(2)
O6 C26 C31 C33 58.4(2)
C27 C26 C31 C33 177.78(18)
C29 C30 C31 C26 54.7(2)
C29 C30 C31 C33 -178.65(17)
C26 C31 C33 C34 -169.5(2)
C30 C31 C33 C34 66.2(3)
C26 C31 C33 C35 66.0(3)
C30 C31 C33 C35 -58.4(3)

loop_
_cod_related_entry_id
_cod_related_entry_code
_cod_related_entry_database
1 30651638 ChemSpider
